data_2200540
loop_
_publ_author_name
'Long, La-Sheng'
'Wang, Peng-Ju'
'Chen, Xiao-Yun'
'Fang, Xue-Ming'
'Ng, Seik Weng'

_publ_section_title
;
 \m-Succinato-bis[aquanitrato(1,10-phenanthroline)copper(II)]
;
_journal_issue 8
_journal_name_full 'Acta Crystallographica Section E'
_journal_page_first m328
_journal_page_last m330
_journal_paper_doi 10.1107/S1600536801010571
_journal_volume 57
_journal_year 2001
_chemical_formula_iupac '[Cu2 (C4 H4 O4) (N O3)2 (C12 H8 N2)2 (H2 O)2]'
_chemical_formula_moiety 'C28 H24 Cu2 N6 O12'
_chemical_formula_sum 'C28 H24 Cu2 N6 O12'
_chemical_formula_weight 763.61
_chemical_name_systematic
;
\m-Succinato-bis[aquanitrato(1,10-phenanthroline)copper(II)]
;
_space_group_IT_number 2
_symmetry_cell_setting triclinic
_symmetry_space_group_name_Hall '-P 1'
_symmetry_space_group_name_H-M 'P -1'
_audit_creation_method SHELXL-97
_cell_angle_alpha 69.72(3)
_cell_angle_beta 81.28(3)
_cell_angle_gamma 75.75(3)
_cell_formula_units_Z 1
_cell_length_a 6.9400(10)
_cell_length_b 10.351(2)
_cell_length_c 10.857(2)
_cell_measurement_reflns_used 22
_cell_measurement_temperature 293(2)
_cell_measurement_theta_max 15
_cell_measurement_theta_min 9
_cell_volume 707.2(3)
_computing_cell_refinement 'CAD-4 VAX/PC Fortran System'
_computing_data_collection 'CAD-4 VAX/PC Fortran System (Enraf-Nonius, 1988)'
_computing_data_reduction 'NRCVAX (Gabe et al., 1989)'
_computing_molecular_graphics 'ORTEP-II (Johnson, 1976)'
_computing_publication_material SHELXL97
_computing_structure_refinement 'SHELXL97 (Sheldrick, 1997)'
_computing_structure_solution 'SHELXS97 (Sheldrick, 1997)'
_diffrn_ambient_temperature 293(2)
_diffrn_measured_fraction_theta_full 1.000
_diffrn_measured_fraction_theta_max 1.000
_diffrn_measurement_device_type 'Enraf-Nonius CAD-4'
_diffrn_measurement_method \w
_diffrn_radiation_monochromator graphite
_diffrn_radiation_source 'fine-focus sealed tube'
_diffrn_radiation_type MoK\a
_diffrn_radiation_wavelength .71073
_diffrn_reflns_av_R_equivalents .028
_diffrn_reflns_av_sigmaI/netI .071
_diffrn_reflns_limit_h_max 0
_diffrn_reflns_limit_h_min -8
_diffrn_reflns_limit_k_max 11
_diffrn_reflns_limit_k_min -12
_diffrn_reflns_limit_l_max 12
_diffrn_reflns_limit_l_min -12
_diffrn_reflns_number 2711
_diffrn_reflns_theta_full 25.0
_diffrn_reflns_theta_max 25.0
_diffrn_reflns_theta_min 2.0
_diffrn_standards_decay_% <1
_diffrn_standards_interval_time 60
_diffrn_standards_number 2
_exptl_absorpt_coefficient_mu 1.584
_exptl_absorpt_correction_T_max .728
_exptl_absorpt_correction_T_min .663
_exptl_absorpt_correction_type empirical
_exptl_absorpt_process_details 'via \y scan (North et al., 1968)'
_exptl_crystal_colour Blue
_exptl_crystal_density_diffrn 1.793
_exptl_crystal_density_method 'not measured'
_exptl_crystal_description Block
_exptl_crystal_F_000 388
_exptl_crystal_size_max .45
_exptl_crystal_size_mid .40
_exptl_crystal_size_min .20
_refine_diff_density_max .39
_refine_diff_density_min -.53
_refine_ls_extinction_method none
_refine_ls_goodness_of_fit_ref 1.02
_refine_ls_hydrogen_treatment constr
_refine_ls_matrix_type full
_refine_ls_number_parameters 217
_refine_ls_number_reflns 2486
_refine_ls_number_restraints 0
_refine_ls_restrained_S_all 1.02
_refine_ls_R_factor_all .071
_refine_ls_R_factor_gt .053
_refine_ls_shift/su_max <0.001
_refine_ls_shift/su_mean <0.001
_refine_ls_structure_factor_coef Fsqd
_refine_ls_weighting_details 'calc w = 1/[\s^2^(Fo^2^)+(0.0566P)^2^+0.027P] where P = (Fo^2^+2Fc^2^)/3'
_refine_ls_weighting_scheme calc
_refine_ls_wR_factor_ref .124
_reflns_number_gt 1966
_reflns_number_total 2486
_reflns_threshold_expression I>2\s(I)
_cod_data_source_file tk6033.cif
_cod_data_source_block I
_cod_depositor_comments
;
The following automatic conversions were performed:
'_symmetry_cell_setting' value 'Triclinic' changed to 'triclinic'
according to '/home/saulius/struct/CIF-dictionaries/cif_core.dic'
dictionary named 'cif_core.dic' version 2.4.1 from 2010-06-29.

Automatic conversion script
Id: cif_fix_enum 1527 2010-12-29 10:47:43Z saulius 

The following automatic conversions were performed:

'_symmetry_cell_setting' value 'Triclinic' changed to 'triclinic'
according to /home/saulius/struct/CIF-dictionaries/cif_core.dic
dictionary named 'cif_core.dic' version 2.4.1 from 2010-06-29.

Automatic conversion script
Id: cif_fix_values 1715 2011-07-08 13:25:40Z adriana 
;
_cod_original_cell_volume 707.1(2)
_cod_database_code 2200540
_cod_database_fobs_code 2200540

loop_
_symmetry_equiv_pos_as_xyz
'x, y, z'
'-x, -y, -z'

loop_
_atom_site_label
_atom_site_fract_x
_atom_site_fract_y
_atom_site_fract_z
_atom_site_U_iso_or_equiv
_atom_site_adp_type
_atom_site_calc_flag
_atom_site_refinement_flags
_atom_site_occupancy
_atom_site_disorder_assembly
_atom_site_disorder_group
_atom_site_type_symbol
Cu1 .65020(10) .08976(6) .36415(6) .0297(2) Uani d . 1 . . Cu
O1 .5357(6) .2694(3) .3883(3) .0380(10) Uani d . 1 . . O
O2 .6231(6) .2392(3) .5867(3) .0450(10) Uani d . 1 . . O
O3 .9797(6) .1662(3) .3173(4) .0450(10) Uani d . 1 . . O
O4 .8967(7) .3609(4) .1595(4) .0650(10) Uani d . 1 . . O
O5 1.0398(9) .3593(5) .3205(5) .081(2) Uani d . 1 . . O
O1w .6898(5) -.0011(3) .5547(3) .0310(10) Uani d . 1 . . O
N1 .5800(6) .1714(4) .1755(4) .0300(10) Uani d . 1 . . N
N2 .7751(6) -.0800(4) .3097(4) .0300(10) Uani d . 1 . . N
N3 .9717(7) .2993(4) .2643(4) .0380(10) Uani d . 1 . . N
C1 .4775(8) .2977(5) .1135(5) .0350(10) Uani d . 1 . . C
C2 .4601(9) .3422(5) -.0231(5) .0420(10) Uani d . 1 . . C
C3 .5521(8) .2574(5) -.0938(5) .0400(10) Uani d . 1 . . C
C4 .6587(7) .1208(5) -.0300(5) .0330(10) Uani d . 1 . . C
C5 .7555(8) .0196(6) -.0939(5) .0400(10) Uani d . 1 . . C
C6 .8453(8) -.1113(6) -.0239(5) .0430(10) Uani d . 1 . . C
C7 .8522(7) -.1534(5) .1147(5) .0330(10) Uani d . 1 . . C
C8 .9410(8) -.2886(5) .1945(6) .0410(10) Uani d . 1 . . C
C9 .9458(8) -.3146(5) .3253(5) .0410(10) Uani d . 1 . . C
C10 .8657(8) -.2099(5) .3808(5) .0380(10) Uani d . 1 . . C
C11 .7683(7) -.0551(5) .1796(5) .0280(10) Uani d . 1 . . C
C12 .6650(7) .0838(5) .1063(4) .0260(10) Uani d . 1 . . C
C13 .5588(8) .3146(5) .4784(5) .0320(10) Uani d . 1 . . C
C14 .5011(9) .4724(5) .4451(5) .0400(10) Uani d . 1 . . C
H1w1 .7031 .0657 .5956 .037 Uiso calc R 1 . . H
H1w2 .8046 -.0788 .5705 .037 Uiso calc R 1 . . H
H1 .4158 .3581 .1609 .041 Uiso calc R 1 . . H
H2 .3847 .4306 -.0646 .051 Uiso calc R 1 . . H
H3 .5455 .2889 -.1846 .048 Uiso calc R 1 . . H
H5 .7564 .0444 -.1849 .048 Uiso calc R 1 . . H
H6 .9044 -.1759 -.0676 .051 Uiso calc R 1 . . H
H8 .9961 -.3595 .1576 .049 Uiso calc R 1 . . H
H9 1.0036 -.4040 .3781 .049 Uiso calc R 1 . . H
H10 .8746 -.2298 .4703 .045 Uiso calc R 1 . . H
H14a .5931 .5138 .3741 .048 Uiso calc R 1 . . H
H14b .3694 .5041 .4122 .048 Uiso calc R 1 . . H

loop_
_atom_site_aniso_label
_atom_site_aniso_U_11
_atom_site_aniso_U_22
_atom_site_aniso_U_33
_atom_site_aniso_U_12
_atom_site_aniso_U_13
_atom_site_aniso_U_23
Cu1 .0427(4) .0208(3) .0245(3) .0004(3) -.0074(3) -.0087(2)
O1 .056(2) .024(2) .033(2) .003(2) -.013(2) -.013(2)
O2 .073(3) .026(2) .035(2) .003(2) -.021(2) -.012(2)
O3 .047(2) .023(2) .060(2) .003(2) -.016(2) -.008(2)
O4 .086(4) .045(2) .050(3) .003(2) -.029(2) -.002(2)
O5 .142(5) .045(3) .065(3) -.031(3) -.044(3) -.008(2)
O1w .042(2) .022(2) .027(2) -.001(2) -.005(2) -.0090(10)
N1 .033(2) .024(2) .031(2) -.006(2) -.008(2) -.006(2)
N2 .037(2) .026(2) .029(2) -.005(2) -.003(2) -.010(2)
N3 .041(3) .032(2) .037(3) .001(2) -.005(2) -.010(2)
C1 .042(3) .022(2) .038(3) .001(2) -.014(2) -.007(2)
C2 .051(4) .029(3) .043(3) -.011(3) -.017(3) .001(2)
C3 .054(4) .040(3) .028(3) -.019(3) -.015(3) -.001(2)
C4 .028(3) .042(3) .030(3) -.018(2) .001(2) -.006(2)
C5 .047(3) .057(4) .026(3) -.026(3) .002(2) -.019(3)
C6 .040(3) .057(4) .044(3) -.016(3) .006(3) -.032(3)
C7 .025(3) .039(3) .044(3) -.011(2) .006(2) -.024(2)
C8 .040(3) .033(3) .059(4) -.002(2) -.001(3) -.030(3)
C9 .042(3) .025(3) .052(3) .002(2) -.010(3) -.012(2)
C10 .045(3) .024(3) .040(3) .004(2) -.015(3) -.009(2)
C11 .029(3) .030(3) .030(3) -.010(2) -.003(2) -.012(2)
C12 .025(3) .030(3) .028(2) -.010(2) -.003(2) -.010(2)
C13 .042(3) .027(3) .027(3) -.001(2) -.003(2) -.011(2)
C14 .061(4) .018(2) .036(3) .005(2) -.014(3) -.006(2)

loop_
_atom_type_symbol
_atom_type_description
_atom_type_scat_dispersion_real
_atom_type_scat_dispersion_imag
_atom_type_scat_source
C C .0033 .0016 'International Tables Vol C Tables 4.2.6.8 and 6.1.1.4'
H H .0000 .0000 'International Tables Vol C Tables 4.2.6.8 and 6.1.1.4'
N N .0061 .0033 'International Tables Vol C Tables 4.2.6.8 and 6.1.1.4'
O O .0106 .0060 'International Tables Vol C Tables 4.2.6.8 and 6.1.1.4'
Cu Cu .3201 1.2651 'International Tables Vol C Tables 4.2.6.8 and 6.1.1.4'

loop_
_geom_angle_atom_site_label_1
_geom_angle_atom_site_label_2
_geom_angle_atom_site_label_3
_geom_angle_site_symmetry_1
_geom_angle_site_symmetry_3
_geom_angle
_geom_angle_publ_flag
O1 Cu1 O3 . . 86.40(10) yes
O1 Cu1 O1w . . 91.60(10) yes
O1 Cu1 O1w . 2_656 92.40(10) yes
O1 Cu1 N1 . . 89.8(2) yes
O1 Cu1 N2 . . 171.2(2) yes
O3 Cu1 O1w . . 92.50(10) yes
O3 Cu1 O1w . 2_656 172.80(10) yes
O3 Cu1 N1 . . 94.6(2) yes
O3 Cu1 N2 . . 90.6(2) yes
O1w Cu1 N1 . . 172.9(2) yes
O1w Cu1 N2 . . 96.8(2) yes
O1w Cu1 O1w . 2_656 80.50(10) yes
O1w Cu1 N1 2_656 . 92.50(10) yes
O1w Cu1 N2 2_656 . 91.60(10) yes
N1 Cu1 N2 . . 82.3(2) yes
C13 O1 Cu1 . . 129.3(3) no
N3 O3 Cu1 . . 116.0(3) no
Cu1 O1w Cu1 . 2_656 99.60(10) no
C1 N1 C12 . . 118.9(4) no
C1 N1 Cu1 . . 129.0(3) no
C12 N1 Cu1 . . 112.0(3) no
C10 N2 C11 . . 116.9(4) no
C10 N2 Cu1 . . 130.4(3) no
C11 N2 Cu1 . . 112.7(3) no
O5 N3 O4 . . 122.2(5) no
O5 N3 O3 . . 118.7(4) no
O4 N3 O3 . . 119.1(4) no
N1 C1 C2 . . 121.1(5) no
C3 C2 C1 . . 120.3(5) no
C2 C3 C4 . . 119.9(5) no
C12 C4 C3 . . 116.1(5) no
C12 C4 C5 . . 119.0(5) no
C3 C4 C5 . . 124.9(5) no
C6 C5 C4 . . 120.8(5) no
C5 C6 C7 . . 121.8(5) no
C11 C7 C8 . . 116.0(5) no
C11 C7 C6 . . 119.0(5) no
C8 C7 C6 . . 125.0(5) no
C9 C8 C7 . . 119.6(5) no
C8 C9 C10 . . 120.6(5) no
N2 C10 C9 . . 122.2(5) no
N2 C11 C7 . . 124.5(5) no
N2 C11 C12 . . 115.8(4) no
C7 C11 C12 . . 119.6(4) no
N1 C12 C4 . . 123.6(4) no
N1 C12 C11 . . 116.7(4) no
C4 C12 C11 . . 119.7(4) no
O2 C13 O1 . . 124.8(4) no
O2 C13 C14 . . 120.7(4) no
O1 C13 C14 . . 114.5(4) no
C14 C14 C13 2_666 . 115.8(5) no
Cu1 O1w H1w1 . . 111.9 no
Cu1 O1w H1w2 . . 111.9 no
H1w1 O1w H1w2 . . 109.6 no
N1 C1 H1 . . 119.4 no
C2 C1 H1 . . 119.4 no
C3 C2 H2 . . 119.9 no
C1 C2 H2 . . 119.9 no
C2 C3 H3 . . 120.1 no
C4 C3 H3 . . 120.1 no
C6 C5 H5 . . 119.6 no
C4 C5 H5 . . 119.6 no
C5 C6 H6 . . 119.1 no
C7 C6 H6 . . 119.1 no
C9 C8 H8 . . 120.2 no
C7 C8 H8 . . 120.2 no
C8 C9 H9 . . 119.7 no
C10 C9 H9 . . 119.7 no
N2 C10 H10 . . 118.9 no
C9 C10 H10 . . 118.9 no
C14 C14 H14a 2_666 . 108.3 no
C13 C14 H14a . . 108.3 no
C14 C14 H14b 2_666 . 108.3 no
C13 C14 H14b . . 108.3 no
H14a C14 H14b . . 107.4 no

loop_
_geom_bond_atom_site_label_1
_geom_bond_atom_site_label_2
_geom_bond_site_symmetry_2
_geom_bond_distance
_geom_bond_publ_flag
Cu1 O1 . 1.925(3) yes
Cu1 O3 . 2.525(4) yes
Cu1 O1w . 1.984(3) yes
Cu1 O1w 2_656 2.657(4) yes
Cu1 N1 . 2.012(4) yes
Cu1 N2 . 2.001(4) yes
O1 C13 . 1.267(5) no
O2 C13 . 1.242(6) no
O3 N3 . 1.287(5) no
O4 N3 . 1.219(5) no
O5 N3 . 1.215(6) no
N1 C1 . 1.320(6) no
N1 C12 . 1.346(6) no
N2 C10 . 1.346(6) no
N2 C11 . 1.352(6) no
C1 C2 . 1.406(7) no
C2 C3 . 1.345(8) no
C3 C4 . 1.410(7) no
C4 C12 . 1.398(6) no
C4 C5 . 1.431(7) no
C5 C6 . 1.348(8) no
C6 C7 . 1.419(7) no
C7 C11 . 1.397(6) no
C7 C8 . 1.410(7) no
C8 C9 . 1.354(7) no
C9 C10 . 1.379(7) no
C11 C12 . 1.445(7) no
C13 C14 . 1.507(6) no
C14 C14 2_666 1.487(9) no
O1w H1w1 . .9700 no
O1w H1w2 . .9700 no
C1 H1 . .9300 no
C2 H2 . .9300 no
C3 H3 . .9300 no
C5 H5 . .9300 no
C6 H6 . .9300 no
C8 H8 . .9300 no
C9 H9 . .9300 no
C10 H10 . .9300 no
C14 H14a . .9700 no
C14 H14b . .9700 no

loop_
_geom_hbond_atom_site_label_D
_geom_hbond_atom_site_label_H
_geom_hbond_atom_site_label_A
_geom_hbond_site_symmetry_A
_geom_hbond_distance_DH
_geom_hbond_distance_HA
_geom_hbond_distance_DA
_geom_hbond_angle_DHA
_geom_hbond_publ_flag
O1w H1w1 O2 . .97 1.72 2.551(4) 141.8 no
O1w H1w2 O3 2_756 .97 1.91 2.739(5) 141.3 no

loop_
_geom_torsion_atom_site_label_1
_geom_torsion_atom_site_label_2
_geom_torsion_atom_site_label_3
_geom_torsion_atom_site_label_4
_geom_torsion_site_symmetry_1
_geom_torsion_site_symmetry_4
_geom_torsion
_geom_torsion_publ_flag
O1w Cu1 O1 C13 . . 24.2(5) no
N1 Cu1 O1 C13 . . -162.8(5) no
O3 Cu1 O1 C13 . . -68.2(5) no
O1w Cu1 O1 C13 2_656 . 104.7(4) no
O1 Cu1 O3 N3 . . -30.5(3) no
O1w Cu1 O3 N3 . . -122.0(3) no
N2 Cu1 O3 N3 . . 141.2(3) no
N1 Cu1 O3 N3 . . 58.9(3) no
O1 Cu1 O1w Cu1 . 2_656 92.20(10) no
N2 Cu1 O1w Cu1 . 2_656 -90.5(2) no
O3 Cu1 O1w Cu1 . 2_656 178.60(10) no
O1w Cu1 O1w Cu1 2_656 2_656 .00(10) no
O1 Cu1 N1 C1 . . -5.4(5) no
N2 Cu1 N1 C1 . . 178.3(5) no
O3 Cu1 N1 C1 . . -91.8(4) no
O1w Cu1 N1 C1 2_656 . 87.0(4) no
O1 Cu1 N1 C12 . . 169.6(3) no
N2 Cu1 N1 C12 . . -6.7(3) no
O3 Cu1 N1 C12 . . 83.3(3) no
O1w Cu1 N1 C12 2_656 . -98.0(3) no
O1w Cu1 N2 C10 . . -3.4(5) no
N1 Cu1 N2 C10 . . -176.3(5) no
O3 Cu1 N2 C10 . . 89.2(5) no
O1w Cu1 N2 C10 2_656 . -84.0(5) no
O1w Cu1 N2 C11 . . 178.3(3) no
N1 Cu1 N2 C11 . . 5.4(3) no
O3 Cu1 N2 C11 . . -89.2(3) no
O1w Cu1 N2 C11 2_656 . 97.7(3) no
Cu1 O3 N3 O5 . . 122.3(5) no
Cu1 O3 N3 O4 . . -57.9(5) no
C12 N1 C1 C2 . . -1.4(7) no
Cu1 N1 C1 C2 . . 173.3(4) no
N1 C1 C2 C3 . . -1.6(8) no
C1 C2 C3 C4 . . 3.0(8) no
C2 C3 C4 C12 . . -1.6(7) no
C2 C3 C4 C5 . . 177.4(5) no
C12 C4 C5 C6 . . 2.4(8) no
C3 C4 C5 C6 . . -176.5(5) no
C4 C5 C6 C7 . . -1.5(8) no
C5 C6 C7 C11 . . -1.8(8) no
C5 C6 C7 C8 . . 179.2(5) no
C11 C7 C8 C9 . . -1.9(8) no
C6 C7 C8 C9 . . 177.2(5) no
C7 C8 C9 C10 . . -.4(8) no
C11 N2 C10 C9 . . -1.0(8) no
Cu1 N2 C10 C9 . . -179.3(4) no
C8 C9 C10 N2 . . 2.0(9) no
C10 N2 C11 C7 . . -1.5(7) no
Cu1 N2 C11 C7 . . 177.1(4) no
C10 N2 C11 C12 . . 178.2(4) no
Cu1 N2 C11 C12 . . -3.2(5) no
C8 C7 C11 N2 . . 2.9(8) no
C6 C7 C11 N2 . . -176.2(5) no
C8 C7 C11 C12 . . -176.7(4) no
C6 C7 C11 C12 . . 4.1(7) no
C1 N1 C12 C4 . . 2.9(7) no
Cu1 N1 C12 C4 . . -172.7(4) no
C1 N1 C12 C11 . . -177.5(4) no
Cu1 N1 C12 C11 . . 6.9(5) no
C3 C4 C12 N1 . . -1.4(7) no
C5 C4 C12 N1 . . 179.6(5) no
C3 C4 C12 C11 . . 179.0(4) no
C5 C4 C12 C11 . . .0(7) no
N2 C11 C12 N1 . . -2.5(6) no
C7 C11 C12 N1 . . 177.2(4) no
N2 C11 C12 C4 . . 177.0(4) no
C7 C11 C12 C4 . . -3.3(7) no
Cu1 O1 C13 O2 . . -18.4(8) no
Cu1 O1 C13 C14 . . 161.6(4) no
O2 C13 C14 C14 . 2_666 -8.0(10) no
O1 C13 C14 C14 . 2_666 171.6(6) no
